data_7245930
loop_
_publ_author_name
'Zhu, Mei'
'Ma, Shuqi'
'Dong, Huiyang'
'Zhong, Qing'
'Liu, Yi'

_publ_section_title
;
 Slow magnetic relaxation and selective luminescent probe in a 2p--3d--4f
 heterotrispin chain
;
_journal_issue 3
_journal_name_full CrystEngComm
_journal_page_first 403
_journal_page_last 416
_journal_paper_doi 10.1039/D2CE01200F
_journal_volume 25
_journal_year 2023
_chemical_formula_moiety 'C65 H53 Cu F30 N6 O18 Tb'
_chemical_formula_sum 'C65 H53 Cu F30 N6 O18 Tb'
_chemical_formula_weight 1998.59
_space_group_crystal_system monoclinic
_space_group_IT_number 14
_space_group_name_Hall '-P 2ybc'
_space_group_name_H-M_alt 'P 1 21/c 1'
_atom_sites_solution_hydrogens geom
_atom_sites_solution_primary direct
_audit_block_doi 10.5517/ccdc.csd.cc29gj4g
_audit_creation_date 2019-11-08
_audit_creation_method
;
Olex2 1.2
(compiled 2018.05.29 svn.r3508 for OlexSys, GUI svn.r5506)
;
_audit_update_record
;
2021-12-16 deposited with the CCDC.	2022-11-29 downloaded from the CCDC.
;
_cell_angle_alpha 90
_cell_angle_beta 100.406(2)
_cell_angle_gamma 90
_cell_formula_units_Z 4
_cell_length_a 18.0730(14)
_cell_length_b 19.5641(15)
_cell_length_c 23.334(2)
_cell_measurement_reflns_used 9615
_cell_measurement_temperature 296(2)
_cell_measurement_theta_max 27.03
_cell_measurement_theta_min 2.19
_cell_volume 8114.8(11)
_computing_cell_refinement 'SAINT v8.37A (Bruker, 2015)'
_computing_data_reduction 'SAINT v8.37A (Bruker, 2015)'
_computing_molecular_graphics 'Olex2 (Dolomanov et al., 2009)'
_computing_publication_material 'Olex2 (Dolomanov et al., 2009)'
_computing_structure_refinement 'ShelXL (Sheldrick, 2015)'
_computing_structure_solution 'ShelXS (Sheldrick, 2008)'
_diffrn_ambient_temperature 296.15
_diffrn_measured_fraction_theta_full 0.999
_diffrn_measured_fraction_theta_max 0.996
_diffrn_measurement_device_type 'CCD area detector'
_diffrn_measurement_method 'phi and omega scans'
_diffrn_radiation_monochromator graphite
_diffrn_radiation_type MoK\a
_diffrn_radiation_wavelength 0.71073
_diffrn_reflns_av_R_equivalents 0.0902
_diffrn_reflns_av_unetI/netI 0.1063
_diffrn_reflns_Laue_measured_fraction_full 0.999
_diffrn_reflns_Laue_measured_fraction_max 0.996
_diffrn_reflns_limit_h_max 23
_diffrn_reflns_limit_h_min -22
_diffrn_reflns_limit_k_max 19
_diffrn_reflns_limit_k_min -25
_diffrn_reflns_limit_l_max 29
_diffrn_reflns_limit_l_min -30
_diffrn_reflns_number 59016
_diffrn_reflns_point_group_measured_fraction_full 0.999
_diffrn_reflns_point_group_measured_fraction_max 0.996
_diffrn_reflns_theta_full 25.242
_diffrn_reflns_theta_max 27.503
_diffrn_reflns_theta_min 2.058
_exptl_absorpt_coefficient_mu 1.262
_exptl_absorpt_correction_T_max 0.3334
_exptl_absorpt_correction_T_min 0.2614
_exptl_absorpt_correction_type multi-scan
_exptl_absorpt_process_details
'SADABS-2016/2 (Bruker,2016/2) was used for absorption correction. wR2(int) was 0.1371 before and 0.0618 after correction. The Ratio of minimum to maximum transmission is 0.7840. The \l/2 correction factor is Not present.'
_exptl_crystal_colour blue
_exptl_crystal_density_diffrn 1.636
_exptl_crystal_description needle
_exptl_crystal_F_000 3972
_refine_diff_density_max 1.248
_refine_diff_density_min -0.880
_refine_diff_density_rms 0.104
_refine_ls_extinction_method none
_refine_ls_goodness_of_fit_ref 1.018
_refine_ls_hydrogen_treatment constr
_refine_ls_matrix_type full
_refine_ls_number_parameters 1100
_refine_ls_number_reflns 18587
_refine_ls_number_restraints 0
_refine_ls_restrained_S_all 1.018
_refine_ls_R_factor_all 0.1524
_refine_ls_R_factor_gt 0.0700
_refine_ls_shift/su_max 0.001
_refine_ls_shift/su_mean 0.000
_refine_ls_structure_factor_coef Fsqd
_refine_ls_weighting_details 'w=1/[\s^2^(Fo^2^)+(0.0784P)^2^+14.7617P] where P=(Fo^2^+2Fc^2^)/3'
_refine_ls_weighting_scheme calc
_refine_ls_wR_factor_gt 0.1622
_refine_ls_wR_factor_ref 0.2042
_reflns_Friedel_coverage 0.000
_reflns_number_gt 9587
_reflns_number_total 18587
_reflns_threshold_expression 'I > 2\s(I)'
_cod_data_source_file d2ce01200f2.cif
_cod_data_source_block Tb
_cod_depositor_comments 'Adding full bibliography for 7245927--7245932.cif.'
_cod_original_cell_volume 8114.7(11)
_cod_database_code 7245930
_shelx_shelxl_version_number 2014/7
_shelx_space_group_comment
;
The symmetry employed for this shelxl refinement is uniquely defined
by the following loop, which should always be used as a source of
symmetry information in preference to the above space-group names.
They are only intended as comments.
;
_olex2_refinement_description
;
1. Fixed Uiso
 At 1.2 times of:
  All C(H) groups, All C(H,H) groups
 At 1.5 times of:
  All C(H,H,H) groups
2.a Secondary CH2 refined with riding coordinates:
 C15(H15A,H15B), C36(H36A,H36B)
2.b Aromatic/amide H refined with riding coordinates:
 C9(H9), C54(H54), C12(H12), C19(H19), C13(H13), C18(H18), C35(H35), C57(H57),
 C32(H32), C56(H56), C44(H44), C31(H31), C33(H33), C17(H17), C39(H39), C49(H49),
  C20(H20), C28(H28), C23(H23)
2.c Idealised Me refined as rotating group:
 C5(H5A,H5B,H5C), C62(H62A,H62B,H62C), C6(H6A,H6B,H6C), C1(H1A,H1B,H1C),
 C14(H14A,H14B,H14C), C58(H58A,H58B,H58C), C2(H2A,H2B,H2C), C65(H65A,H65B,H65C),
  C64(H64A,H64B,H64C), C61(H61A,H61B,H61C)
;
_olex2_submission_special_instructions 'No special instructions were received'

loop_
_space_group_symop_operation_xyz
'x, y, z'
'-x, y+1/2, -z+1/2'
'-x, -y, -z'
'x, -y-1/2, z-1/2'

loop_
_atom_site_label
_atom_site_type_symbol
_atom_site_fract_x
_atom_site_fract_y
_atom_site_fract_z
_atom_site_U_iso_or_equiv
_atom_site_adp_type
_atom_site_occupancy
_atom_site_site_symmetry_order
_atom_site_calc_flag
_atom_site_refinement_flags_posn
_atom_site_refinement_flags_adp
_atom_site_refinement_flags_occupancy
_atom_site_disorder_assembly
_atom_site_disorder_group
Tb1 Tb -0.19041(2) 0.70118(2) 0.30906(2) 0.04724(12) Uani 1 1 d . . . . .
Cu1 Cu 0.30893(5) 0.77158(5) 0.55685(4) 0.0521(3) Uani 1 1 d . . . . .
O12 O -0.2472(2) 0.7968(3) 0.2529(2) 0.0478(11) Uani 1 1 d . . . . .
O11 O -0.1290(3) 0.8021(3) 0.3518(2) 0.0504(12) Uani 1 1 d . . . . .
O16 O -0.2873(3) 0.6505(3) 0.2423(2) 0.0560(13) Uani 1 1 d . . . . .
O2 O 0.8844(2) 0.7687(2) 0.7396(2) 0.0484(12) Uani 1 1 d . . . . .
F2 F -0.2720(3) 0.9647(2) 0.2062(2) 0.0794(15) Uani 1 1 d . . . . .
O15 O -0.1403(3) 0.5993(2) 0.2755(2) 0.0521(13) Uani 1 1 d . . . . .
O18 O -0.2634(2) 0.7514(3) 0.3714(2) 0.0501(12) Uani 1 1 d . . . . .
N2 N 0.9437(3) 0.7952(3) 0.7234(2) 0.0438(13) Uani 1 1 d . . . . .
O9 O -0.0670(3) 0.7211(3) 0.5547(2) 0.0613(15) Uani 1 1 d . . . . .
F1 F -0.3605(3) 0.9028(3) 0.2275(3) 0.0919(18) Uani 1 1 d . . . . .
N3 N 0.4210(3) 0.7696(3) 0.5673(3) 0.0501(15) Uani 1 1 d . . . . .
O8 O 0.3005(3) 0.8216(3) 0.4801(2) 0.0626(15) Uani 1 1 d . . . . .
O10 O -0.0862(3) 0.6154(3) 0.6140(2) 0.0640(15) Uani 1 1 d . . . . .
F3 F -0.3037(3) 0.8732(3) 0.1602(2) 0.0849(16) Uani 1 1 d . . . . .
O14 O -0.2422(3) 0.6088(3) 0.3566(2) 0.0670(15) Uani 1 1 d . . . . .
O13 O -0.0966(3) 0.6630(3) 0.3842(2) 0.0623(14) Uani 1 1 d . . . . .
O4 O 0.6861(3) 0.8204(3) 0.5650(2) 0.0655(16) Uani 1 1 d . . . . .
F5 F -0.4252(3) 0.6223(3) 0.1943(3) 0.0971(19) Uani 1 1 d . . . . .
N1 N 1.0177(3) 0.8485(3) 0.6741(3) 0.0554(16) Uani 1 1 d . . . . .
O1 O 1.0411(3) 0.8825(3) 0.6349(3) 0.0735(17) Uani 1 1 d . . . . .
O3 O 0.7022(3) 0.9307(3) 0.5125(3) 0.0723(17) Uani 1 1 d . . . . .
O6 O 0.3140(3) 0.7233(3) 0.6336(2) 0.0683(16) Uani 1 1 d . . . . .
F30 F 0.2235(4) 0.8246(3) 0.3312(2) 0.106(2) Uani 1 1 d . . . . .
F7 F -0.0549(3) 0.5031(3) 0.2371(3) 0.110(2) Uani 1 1 d . . . . .
N4 N 0.1974(3) 0.7733(4) 0.5481(3) 0.0561(17) Uani 1 1 d . . . . .
O7 O 0.3060(3) 0.6738(3) 0.5043(2) 0.0661(15) Uani 1 1 d . . . . .
O5 O 0.3189(3) 0.8700(3) 0.6073(3) 0.0736(17) Uani 1 1 d . . . . .
C7 C 0.9436(4) 0.8349(4) 0.6773(3) 0.0462(17) Uani 1 1 d . . . . .
F18 F 0.0397(3) 0.6455(4) 0.4390(3) 0.112(2) Uani 1 1 d . . . . .
N6 N -0.3980(3) 0.6915(4) 0.4467(3) 0.071(2) Uani 1 1 d . . . . .
N5 N -0.3234(3) 0.7340(3) 0.3917(3) 0.0539(16) Uani 1 1 d . . . . .
F8 F -0.0993(4) 0.4606(3) 0.3048(3) 0.121(2) Uani 1 1 d . . . . .
F29 F 0.1998(5) 0.8884(4) 0.3991(3) 0.152(3) Uani 1 1 d . . . . .
C9 C 0.8125(4) 0.8258(4) 0.6235(3) 0.0465(17) Uani 1 1 d . . . . .
H9 H 0.8066 0.7852 0.6430 0.056 Uiso 1 1 calc R . . . .
C8 C 0.8799(4) 0.8613(3) 0.6361(3) 0.0439(16) Uani 1 1 d . . . . .
C43 C -0.1712(4) 0.5474(4) 0.2516(3) 0.0515(18) Uani 1 1 d . . . . .
C52 C -0.1363(4) 0.6905(4) 0.5389(3) 0.0491(18) Uani 1 1 d . . . . .
O17 O -0.4215(3) 0.6635(4) 0.4888(3) 0.094(2) Uani 1 1 d . . . . .
F16 F -0.0014(4) 0.5780(4) 0.4977(3) 0.128(3) Uani 1 1 d . . . . .
F24 F 0.2876(4) 0.6534(4) 0.7275(2) 0.122(2) Uani 1 1 d . . . . .
C54 C -0.1930(3) 0.7132(4) 0.4951(3) 0.0457(17) Uani 1 1 d . . . . .
H54 H -0.1859 0.7514 0.4731 0.055 Uiso 1 1 calc R . . . .
C12 C 0.8288(5) 0.9469(4) 0.5661(4) 0.065(2) Uani 1 1 d . . . . .
H12 H 0.8345 0.9879 0.5473 0.078 Uiso 1 1 calc R . . . .
F14 F -0.0960(5) 0.9036(4) 0.4368(3) 0.146(3) Uani 1 1 d . . . . .
C19 C 0.4590(4) 0.8239(4) 0.5535(3) 0.0536(19) Uani 1 1 d . . . . .
H19 H 0.4325 0.8624 0.5381 0.064 Uiso 1 1 calc R . . . .
C53 C -0.1460(4) 0.6324(4) 0.5716(3) 0.0516(18) Uani 1 1 d . . . . .
C13 C 0.8878(4) 0.9217(4) 0.6078(3) 0.0546(19) Uani 1 1 d . . . . .
H13 H 0.9326 0.9460 0.6164 0.065 Uiso 1 1 calc R . . . .
C18 C 0.4604(4) 0.7141(4) 0.5904(4) 0.062(2) Uani 1 1 d . . . . .
H18 H 0.4341 0.6757 0.5990 0.075 Uiso 1 1 calc R . . . .
C10 C 0.7539(4) 0.8503(4) 0.5821(3) 0.0508(18) Uani 1 1 d . . . . .
C45 C -0.2984(4) 0.5885(4) 0.2245(3) 0.055(2) Uani 1 1 d . . . . .
C38 C -0.1382(4) 0.8647(4) 0.3416(3) 0.0540(19) Uani 1 1 d . . . . .
C41 C -0.2940(5) 0.9013(4) 0.2130(4) 0.059(2) Uani 1 1 d . . . . .
C40 C -0.2391(4) 0.8598(4) 0.2574(3) 0.0493(18) Uani 1 1 d . . . . .
C55 C -0.2612(4) 0.6776(4) 0.4845(3) 0.054(2) Uani 1 1 d . . . . .
C35 C 0.0819(4) 0.7175(4) 0.5549(3) 0.057(2) Uani 1 1 d . . . . .
H35 H 0.0577 0.6787 0.5653 0.068 Uiso 1 1 calc R . . . .
C57 C -0.2119(4) 0.5967(4) 0.5597(3) 0.057(2) Uani 1 1 d . . . . .
H57 H -0.2180 0.5572 0.5805 0.069 Uiso 1 1 calc R . . . .
C32 C 0.1580(4) 0.8285(5) 0.5279(4) 0.059(2) Uani 1 1 d . . . . .
H32 H 0.1838 0.8674 0.5198 0.071 Uiso 1 1 calc R . . . .
C34 C 0.0405(4) 0.7739(4) 0.5314(3) 0.0530(19) Uani 1 1 d . . . . .
F11 F -0.3290(5) 0.5215(4) 0.4046(4) 0.140(3) Uani 1 1 d . . . . .
C11 C 0.7623(4) 0.9113(4) 0.5527(4) 0.057(2) Uani 1 1 d . . . . .
C3 C 1.0700(4) 0.8246(5) 0.7280(4) 0.062(2) Uani 1 1 d . . . . .
F6 F -0.3868(4) 0.5447(4) 0.1474(4) 0.153(4) Uani 1 1 d . . . . .
C60 C -0.3989(4) 0.7623(5) 0.3646(4) 0.069(2) Uani 1 1 d . . . . .
F20 F 0.3173(4) 0.5561(4) 0.4509(3) 0.135(3) Uani 1 1 d . . . . .
C56 C -0.2701(4) 0.6196(5) 0.5163(3) 0.062(2) Uani 1 1 d . . . . .
H56 H -0.3152 0.5956 0.5088 0.074 Uiso 1 1 calc R . . . .
F9 F -0.1453(4) 0.4364(3) 0.2180(4) 0.164(4) Uani 1 1 d . . . . .
C44 C -0.2465(5) 0.5380(4) 0.2266(4) 0.064(2) Uani 1 1 d . . . . .
H44 H -0.2618 0.4956 0.2107 0.076 Uiso 1 1 calc R . . . .
C4 C 1.0211(4) 0.7690(4) 0.7496(4) 0.055(2) Uani 1 1 d . . . . .
C31 C 0.1593(4) 0.7195(4) 0.5624(4) 0.060(2) Uani 1 1 d . . . . .
H31 H 0.1863 0.6814 0.5783 0.072 Uiso 1 1 calc R . . . .
C33 C 0.0799(4) 0.8301(5) 0.5185(3) 0.058(2) Uani 1 1 d . . . . .
H33 H 0.0543 0.8693 0.5035 0.070 Uiso 1 1 calc R . . . .
C15 C 0.6621(4) 0.7691(4) 0.6003(4) 0.0545(19) Uani 1 1 d . . . . .
H15A H 0.6806 0.7787 0.6412 0.065 Uiso 1 1 calc R . . . .
H15B H 0.6810 0.7248 0.5910 0.065 Uiso 1 1 calc R . . . .
C27 C 0.2776(4) 0.7959(5) 0.4301(4) 0.061(2) Uani 1 1 d . . . . .
F15 F -0.0906(5) 0.9732(3) 0.3721(4) 0.195(5) Uani 1 1 d . . . . .
C59 C -0.3235(4) 0.7020(5) 0.4411(3) 0.057(2) Uani 1 1 d . . . . .
C16 C 0.5771(4) 0.7694(4) 0.5878(3) 0.0539(19) Uani 1 1 d . . . . .
F28 F 0.3072(5) 0.8889(4) 0.3769(3) 0.142(3) Uani 1 1 d . . . . .
F13 F -0.0164(4) 0.8924(4) 0.3892(4) 0.158(3) Uani 1 1 d . . . . .
F17 F 0.0208(5) 0.5386(5) 0.4183(4) 0.182(4) Uani 1 1 d . . . . .
C17 C 0.5371(4) 0.7126(4) 0.6015(4) 0.059(2) Uani 1 1 d . . . . .
H17 H 0.5625 0.6740 0.6181 0.071 Uiso 1 1 calc R . . . .
C36 C -0.0444(4) 0.7715(4) 0.5181(3) 0.0539(19) Uani 1 1 d . . . . .
H36A H -0.0652 0.8156 0.5257 0.065 Uiso 1 1 calc R . . . .
H36B H -0.0619 0.7598 0.4776 0.065 Uiso 1 1 calc R . . . .
C39 C -0.1897(4) 0.8963(4) 0.2988(3) 0.0514(19) Uani 1 1 d . . . . .
H39 H -0.1914 0.9439 0.2977 0.062 Uiso 1 1 calc R . . . .
F22 F 0.4033(5) 0.6544(5) 0.7257(4) 0.184(5) Uani 1 1 d . . . . .
F26 F 0.3945(5) 0.9426(4) 0.7403(3) 0.175(4) Uani 1 1 d . . . . .
F4 F -0.4045(4) 0.5251(5) 0.2307(5) 0.192(5) Uani 1 1 d . . . . .
F10 F -0.2382(5) 0.4633(4) 0.4415(4) 0.177(4) Uani 1 1 d . . . . .
C21 C 0.3588(9) 0.9378(9) 0.6865(7) 0.137(6) Uani 1 1 d . . . . .
C63 C -0.4512(4) 0.7145(6) 0.3922(4) 0.083(3) Uani 1 1 d . . . . .
C5 C 1.0276(5) 0.6995(4) 0.7231(5) 0.076(3) Uani 1 1 d . . . . .
H5A H 0.9920 0.6689 0.7354 0.115 Uiso 1 1 calc GR . . . .
H5B H 1.0776 0.6822 0.7355 0.115 Uiso 1 1 calc GR . . . .
H5C H 1.0173 0.7033 0.6814 0.115 Uiso 1 1 calc GR . . . .
C42 C -0.1189(5) 0.4856(5) 0.2516(4) 0.072(3) Uani 1 1 d . . . . .
C49 C -0.1371(6) 0.5558(5) 0.4168(4) 0.081(3) Uani 1 1 d . . . . .
H49 H -0.1217 0.5174 0.4393 0.097 Uiso 1 1 calc R . . . .
C50 C -0.2107(6) 0.5604(5) 0.3893(4) 0.076(3) Uani 1 1 d . . . . .
C20 C 0.5360(4) 0.8244(4) 0.5614(3) 0.058(2) Uani 1 1 d . . . . .
H20 H 0.5607 0.8618 0.5489 0.069 Uiso 1 1 calc R . . . .
F23 F 0.3617(6) 0.7181(5) 0.7838(3) 0.188(5) Uani 1 1 d . . . . .
C28 C 0.2700(5) 0.7297(5) 0.4130(4) 0.069(2) Uani 1 1 d . . . . .
H28 H 0.2526 0.7205 0.3738 0.083 Uiso 1 1 calc R . . . .
C62 C -0.4099(5) 0.7581(5) 0.2985(4) 0.078(3) Uani 1 1 d . . . . .
H62A H -0.3798 0.7924 0.2843 0.117 Uiso 1 1 calc GR . . . .
H62B H -0.4620 0.7655 0.2822 0.117 Uiso 1 1 calc GR . . . .
H62C H -0.3949 0.7137 0.2874 0.117 Uiso 1 1 calc GR . . . .
C6 C 1.0289(5) 0.7657(5) 0.8158(4) 0.082(3) Uani 1 1 d . . . . .
H6A H 1.0137 0.8085 0.8301 0.123 Uiso 1 1 calc GR . . . .
H6B H 1.0805 0.7567 0.8329 0.123 Uiso 1 1 calc GR . . . .
H6C H 0.9977 0.7297 0.8261 0.123 Uiso 1 1 calc GR . . . .
C1 C 1.1428(4) 0.7984(5) 0.7115(5) 0.092(3) Uani 1 1 d . . . . .
H1A H 1.1312 0.7678 0.6790 0.138 Uiso 1 1 calc GR . . . .
H1B H 1.1717 0.7746 0.7441 0.138 Uiso 1 1 calc GR . . . .
H1C H 1.1715 0.8363 0.7011 0.138 Uiso 1 1 calc GR . . . .
C22 C 0.3423(5) 0.8692(6) 0.6607(4) 0.075(3) Uani 1 1 d . . . . .
C29 C 0.2866(4) 0.6745(5) 0.4509(4) 0.065(2) Uani 1 1 d . . . . .
C46 C -0.3781(5) 0.5701(5) 0.2006(5) 0.079(3) Uani 1 1 d . . . . .
C14 C 0.7063(6) 0.9925(5) 0.4811(4) 0.095(4) Uani 1 1 d . . . . .
H14A H 0.6600 0.9993 0.4543 0.142 Uiso 1 1 calc GR . . . .
H14B H 0.7471 0.9897 0.4599 0.142 Uiso 1 1 calc GR . . . .
H14C H 0.7147 1.0302 0.5078 0.142 Uiso 1 1 calc GR . . . .
C24 C 0.3357(4) 0.7484(6) 0.6826(4) 0.076(3) Uani 1 1 d . . . . .
C48 C -0.0856(6) 0.6055(5) 0.4122(4) 0.071(3) Uani 1 1 d . . . . .
C58 C -0.0978(5) 0.5623(5) 0.6527(4) 0.079(3) Uani 1 1 d . . . . .
H58A H -0.1105 0.5209 0.6311 0.118 Uiso 1 1 calc GR . . . .
H58B H -0.1380 0.5747 0.6725 0.118 Uiso 1 1 calc GR . . . .
H58C H -0.0526 0.5554 0.6808 0.118 Uiso 1 1 calc GR . . . .
C37 C -0.0873(7) 0.9112(5) 0.3839(5) 0.094(4) Uani 1 1 d . . . . .
C23 C 0.3531(5) 0.8144(6) 0.6990(4) 0.082(3) Uani 1 1 d . . . . .
H23 H 0.3731 0.8230 0.7379 0.098 Uiso 1 1 calc R . . . .
C2 C 1.0842(5) 0.8879(5) 0.7681(4) 0.092(3) Uani 1 1 d . . . . .
H2A H 1.1047 0.9241 0.7481 0.138 Uiso 1 1 calc GR . . . .
H2B H 1.1191 0.8763 0.8028 0.138 Uiso 1 1 calc GR . . . .
H2C H 1.0376 0.9026 0.7784 0.138 Uiso 1 1 calc GR . . . .
F27 F 0.3087(5) 0.9824(5) 0.6754(3) 0.184(5) Uani 1 1 d . . . . .
C47 C -0.0069(8) 0.5921(6) 0.4406(5) 0.101(4) Uani 1 1 d . . . . .
C25 C 0.3472(8) 0.6922(8) 0.7292(5) 0.110(5) Uani 1 1 d . . . . .
C26 C 0.2537(7) 0.8490(6) 0.3839(4) 0.088(3) Uani 1 1 d . . . . .
F12 F -0.2721(7) 0.4624(5) 0.3519(4) 0.226(6) Uani 1 1 d . . . . .
F21 F 0.2125(5) 0.5818(4) 0.4122(6) 0.222(7) Uani 1 1 d . . . . .
C65 C -0.4726(6) 0.6481(6) 0.3582(4) 0.113(4) Uani 1 1 d . . . . .
H65A H -0.4279 0.6260 0.3508 0.169 Uiso 1 1 calc GR . . . .
H65B H -0.5049 0.6585 0.3219 0.169 Uiso 1 1 calc GR . . . .
H65C H -0.4985 0.6184 0.3807 0.169 Uiso 1 1 calc GR . . . .
C51 C -0.2648(9) 0.5013(7) 0.3946(6) 0.108(4) Uani 1 1 d . . . . .
C64 C -0.5194(5) 0.7472(9) 0.4091(5) 0.140(6) Uani 1 1 d . . . . .
H64A H -0.5398 0.7174 0.4350 0.210 Uiso 1 1 calc GR . . . .
H64B H -0.5565 0.7552 0.3748 0.210 Uiso 1 1 calc GR . . . .
H64C H -0.5054 0.7899 0.4283 0.210 Uiso 1 1 calc GR . . . .
C61 C -0.3982(5) 0.8376(5) 0.3851(5) 0.102(4) Uani 1 1 d . . . . .
H61A H -0.3894 0.8391 0.4269 0.153 Uiso 1 1 calc GR . . . .
H61B H -0.4458 0.8584 0.3700 0.153 Uiso 1 1 calc GR . . . .
H61C H -0.3589 0.8620 0.3711 0.153 Uiso 1 1 calc GR . . . .
F19 F 0.2965(9) 0.6031(4) 0.3713(5) 0.243(7) Uani 1 1 d . . . . .
C30 C 0.2782(10) 0.6027(6) 0.4243(6) 0.110(4) Uani 1 1 d . . . . .
F25 F 0.4165(6) 0.9696(4) 0.6584(5) 0.175(4) Uani 1 1 d . . . . .

loop_
_atom_site_aniso_label
_atom_site_aniso_U_11
_atom_site_aniso_U_22
_atom_site_aniso_U_33
_atom_site_aniso_U_23
_atom_site_aniso_U_13
_atom_site_aniso_U_12
Tb1 0.0429(2) 0.0565(2) 0.0425(2) -0.00058(18) 0.00807(14) 0.00102(17)
Cu1 0.0348(5) 0.0801(7) 0.0392(5) 0.0032(5) 0.0013(4) -0.0042(4)
O12 0.044(3) 0.057(3) 0.043(3) 0.001(3) 0.009(2) 0.008(2)
O11 0.049(3) 0.054(3) 0.048(3) 0.004(3) 0.008(2) -0.002(2)
O16 0.043(3) 0.064(4) 0.061(4) 0.002(3) 0.010(2) 0.004(2)
O2 0.039(3) 0.060(3) 0.046(3) -0.002(2) 0.007(2) -0.004(2)
F2 0.090(4) 0.058(3) 0.081(4) 0.012(3) -0.009(3) 0.000(3)
O15 0.049(3) 0.051(3) 0.053(3) -0.006(3) 0.002(2) 0.000(2)
O18 0.036(3) 0.071(3) 0.045(3) -0.002(3) 0.012(2) 0.001(2)
N2 0.027(3) 0.060(4) 0.044(3) -0.008(3) 0.005(2) -0.003(3)
O9 0.035(3) 0.088(4) 0.058(3) 0.009(3) 0.000(2) -0.012(3)
F1 0.057(3) 0.117(4) 0.102(4) 0.034(4) 0.016(3) 0.031(3)
N3 0.041(3) 0.061(4) 0.046(4) 0.003(3) 0.002(3) -0.002(3)
O8 0.045(3) 0.086(4) 0.055(4) 0.005(3) 0.005(3) -0.006(3)
O10 0.047(3) 0.087(4) 0.055(3) 0.010(3) 0.002(3) 0.002(3)
F3 0.112(4) 0.081(3) 0.050(3) -0.003(3) -0.017(3) 0.018(3)
O14 0.081(4) 0.069(4) 0.053(4) 0.002(3) 0.017(3) -0.006(3)
O13 0.071(4) 0.065(4) 0.047(3) 0.001(3) 0.002(3) 0.008(3)
O4 0.040(3) 0.087(4) 0.063(4) 0.025(3) -0.007(3) -0.012(3)
F5 0.056(3) 0.102(4) 0.121(5) -0.011(4) -0.016(3) -0.001(3)
N1 0.038(3) 0.075(5) 0.054(4) 0.002(3) 0.010(3) -0.004(3)
O1 0.047(3) 0.105(5) 0.071(4) 0.019(4) 0.018(3) -0.010(3)
O3 0.066(4) 0.070(4) 0.073(4) 0.026(3) -0.008(3) -0.003(3)
O6 0.043(3) 0.114(5) 0.046(3) 0.004(3) 0.001(3) -0.006(3)
F30 0.140(5) 0.122(5) 0.049(3) 0.016(3) -0.001(3) 0.023(4)
F7 0.089(4) 0.102(4) 0.143(6) 0.016(4) 0.035(4) 0.041(4)
N4 0.038(3) 0.084(5) 0.044(4) 0.005(3) 0.002(3) -0.001(3)
O7 0.061(4) 0.084(4) 0.051(4) 0.002(3) 0.002(3) -0.016(3)
O5 0.058(4) 0.099(5) 0.058(4) -0.013(3) -0.006(3) 0.014(3)
C7 0.037(4) 0.054(4) 0.049(5) 0.000(4) 0.010(3) -0.005(3)
F18 0.080(4) 0.156(6) 0.087(5) 0.022(4) -0.014(3) 0.019(4)
N6 0.035(3) 0.139(7) 0.040(4) 0.000(4) 0.008(3) -0.007(4)
N5 0.034(3) 0.085(5) 0.045(4) -0.014(3) 0.012(3) -0.005(3)
F8 0.155(6) 0.120(5) 0.090(5) 0.039(4) 0.026(4) 0.074(4)
F29 0.228(9) 0.158(6) 0.069(4) 0.019(4) 0.024(5) 0.119(6)
C9 0.037(4) 0.057(4) 0.047(4) 0.001(4) 0.010(3) -0.004(3)
C8 0.039(4) 0.047(4) 0.045(4) -0.002(3) 0.005(3) 0.000(3)
C43 0.056(5) 0.057(5) 0.042(4) -0.001(4) 0.011(4) 0.007(4)
C52 0.035(4) 0.069(5) 0.044(4) -0.006(4) 0.010(3) -0.001(3)
O17 0.050(3) 0.191(7) 0.046(4) 0.005(4) 0.018(3) -0.017(4)
F16 0.161(6) 0.135(5) 0.068(4) 0.027(4) -0.030(4) 0.007(5)
F24 0.125(5) 0.182(7) 0.058(4) 0.000(4) 0.016(3) -0.075(5)
C54 0.033(4) 0.065(5) 0.040(4) -0.004(3) 0.008(3) -0.001(3)
C12 0.070(6) 0.065(5) 0.058(5) 0.008(4) 0.009(4) -0.010(4)
F14 0.223(9) 0.121(6) 0.078(5) -0.029(4) -0.014(5) -0.045(5)
C19 0.039(4) 0.067(5) 0.051(5) 0.007(4) -0.002(3) -0.003(4)
C53 0.043(4) 0.071(5) 0.043(4) 0.000(4) 0.012(3) -0.001(4)
C13 0.045(4) 0.063(5) 0.055(5) -0.005(4) 0.007(4) -0.007(4)
C18 0.051(5) 0.079(6) 0.055(5) 0.014(4) 0.007(4) -0.011(4)
C10 0.042(4) 0.062(5) 0.049(5) 0.001(4) 0.010(3) 0.002(3)
C45 0.050(5) 0.064(5) 0.049(5) 0.002(4) 0.005(4) 0.001(4)
C38 0.050(5) 0.061(5) 0.050(5) -0.003(4) 0.003(4) -0.003(4)
C41 0.061(5) 0.063(5) 0.049(5) -0.007(4) 0.003(4) 0.009(4)
C40 0.053(4) 0.045(5) 0.051(5) 0.007(4) 0.014(4) 0.004(3)
C55 0.043(4) 0.085(6) 0.035(4) -0.008(4) 0.009(3) -0.002(4)
C35 0.046(4) 0.070(6) 0.054(5) 0.007(4) 0.007(4) -0.012(4)
C57 0.054(5) 0.068(5) 0.049(5) -0.003(4) 0.007(4) -0.017(4)
C32 0.045(4) 0.078(6) 0.058(5) 0.006(4) 0.015(4) -0.006(4)
C34 0.045(4) 0.072(5) 0.041(4) -0.001(4) 0.006(3) -0.008(4)
F11 0.125(6) 0.119(6) 0.177(8) 0.007(5) 0.030(6) -0.053(5)
C11 0.055(5) 0.060(5) 0.053(5) 0.010(4) 0.002(4) 0.005(4)
C3 0.040(4) 0.094(6) 0.053(5) 0.001(5) 0.014(4) -0.004(4)
F6 0.087(5) 0.194(8) 0.153(7) -0.092(6) -0.039(5) 0.015(5)
C60 0.033(4) 0.118(8) 0.054(5) 0.002(5) 0.005(4) 0.012(4)
F20 0.149(6) 0.103(5) 0.135(6) -0.019(5) -0.024(5) 0.030(5)
C56 0.056(5) 0.088(6) 0.041(5) -0.009(4) 0.009(4) -0.017(4)
F9 0.124(5) 0.100(5) 0.226(9) -0.098(5) -0.078(6) 0.051(4)
C44 0.064(5) 0.059(5) 0.065(6) -0.011(4) 0.003(4) -0.005(4)
C4 0.032(4) 0.077(5) 0.054(5) 0.003(4) -0.001(3) 0.009(4)
C31 0.035(4) 0.084(6) 0.058(5) 0.010(4) 0.000(4) -0.003(4)
C33 0.040(4) 0.082(6) 0.048(5) 0.004(4) -0.001(3) 0.000(4)
C15 0.041(4) 0.063(5) 0.057(5) 0.009(4) 0.002(4) -0.001(4)
C27 0.054(5) 0.085(6) 0.044(5) 0.013(5) 0.003(4) 0.004(4)
F15 0.280(11) 0.069(4) 0.168(8) 0.023(5) -0.139(7) -0.060(5)
C59 0.032(4) 0.101(6) 0.039(4) -0.021(5) 0.006(3) -0.013(4)
C16 0.036(4) 0.082(6) 0.043(4) -0.001(4) 0.005(3) -0.004(4)
F28 0.173(7) 0.121(6) 0.126(6) 0.057(5) 0.011(5) -0.046(5)
F13 0.092(5) 0.189(8) 0.176(8) -0.073(6) -0.023(5) -0.039(5)
F17 0.157(7) 0.196(8) 0.162(8) -0.089(7) -0.053(6) 0.105(6)
C17 0.041(4) 0.066(5) 0.070(6) 0.014(4) 0.008(4) -0.010(4)
C36 0.039(4) 0.074(5) 0.048(5) 0.004(4) 0.006(3) -0.006(4)
C39 0.067(5) 0.035(4) 0.053(5) 0.002(3) 0.012(4) 0.004(3)
F22 0.109(6) 0.243(11) 0.188(10) 0.152(9) -0.001(6) 0.025(6)
F26 0.236(9) 0.137(6) 0.109(6) -0.058(5) -0.081(6) 0.062(6)
F4 0.074(4) 0.200(8) 0.276(12) 0.149(8) -0.038(5) -0.060(5)
F10 0.217(9) 0.131(6) 0.192(9) 0.091(7) 0.063(7) -0.012(6)
C21 0.124(12) 0.153(15) 0.109(12) -0.047(11) -0.045(10) 0.057(11)
C63 0.038(4) 0.174(11) 0.037(5) -0.004(6) 0.003(4) -0.008(5)
C5 0.052(5) 0.071(6) 0.102(8) 0.002(6) 0.005(5) 0.012(4)
C42 0.068(6) 0.059(6) 0.078(7) -0.014(5) -0.013(5) 0.006(5)
C49 0.101(8) 0.065(6) 0.078(7) 0.017(5) 0.021(6) 0.013(6)
C50 0.115(9) 0.064(6) 0.060(6) -0.002(5) 0.042(6) -0.008(6)
C20 0.044(4) 0.067(5) 0.059(5) 0.001(4) 0.001(4) -0.012(4)
F23 0.235(10) 0.268(10) 0.043(4) 0.028(5) -0.026(5) -0.153(8)
C28 0.076(6) 0.091(7) 0.038(5) -0.004(5) 0.005(4) 0.016(5)
C62 0.051(5) 0.135(9) 0.047(5) 0.015(5) 0.004(4) 0.017(5)
C6 0.052(5) 0.137(9) 0.052(6) 0.022(6) -0.007(4) -0.012(5)
C1 0.039(5) 0.147(10) 0.094(8) 0.033(7) 0.024(5) 0.021(5)
C22 0.046(5) 0.105(8) 0.067(6) -0.026(6) -0.012(4) 0.021(5)
C29 0.034(4) 0.087(6) 0.071(6) -0.005(5) 0.001(4) -0.007(4)
C46 0.067(6) 0.078(7) 0.083(8) 0.009(6) -0.013(5) -0.005(5)
C14 0.086(7) 0.093(7) 0.089(8) 0.035(6) -0.027(6) -0.004(6)
C24 0.031(4) 0.149(10) 0.046(5) 0.007(6) 0.001(4) -0.009(5)
C48 0.086(7) 0.082(7) 0.044(5) 0.004(5) 0.005(5) 0.022(5)
C58 0.074(6) 0.092(7) 0.066(6) 0.027(5) 0.002(5) -0.004(5)
C37 0.108(9) 0.072(7) 0.082(8) 0.021(6) -0.042(7) -0.023(6)
C23 0.053(5) 0.141(10) 0.045(5) -0.017(6) -0.005(4) 0.007(6)
C2 0.066(6) 0.110(8) 0.088(8) -0.018(6) -0.020(5) -0.019(5)
F27 0.200(8) 0.187(8) 0.132(7) -0.074(6) -0.055(6) 0.121(7)
C47 0.137(11) 0.095(9) 0.060(7) -0.005(6) -0.012(7) 0.028(8)
C25 0.093(9) 0.178(13) 0.048(6) 0.033(7) -0.014(6) -0.048(9)
C26 0.121(9) 0.087(8) 0.056(6) 0.002(6) 0.018(6) 0.026(7)
F12 0.413(16) 0.151(7) 0.151(8) -0.090(7) 0.148(10) -0.170(9)
F21 0.138(7) 0.105(6) 0.374(18) -0.045(8) -0.090(9) -0.036(5)
C65 0.088(8) 0.189(13) 0.054(6) -0.001(7) -0.007(5) -0.059(8)
C51 0.147(12) 0.094(9) 0.090(9) 0.014(8) 0.046(9) -0.032(9)
C64 0.034(5) 0.325(19) 0.062(7) 0.018(9) 0.013(5) 0.037(8)
C61 0.070(7) 0.115(9) 0.112(9) -0.030(7) -0.008(6) 0.035(6)
F19 0.50(2) 0.111(7) 0.135(8) -0.043(6) 0.110(11) -0.023(10)
C30 0.167(14) 0.074(8) 0.074(8) -0.012(6) -0.019(9) -0.004(8)
F25 0.190(10) 0.112(6) 0.190(11) -0.046(6) -0.055(8) 0.012(6)

loop_
_atom_type_symbol
_atom_type_description
_atom_type_scat_dispersion_real
_atom_type_scat_dispersion_imag
_atom_type_scat_source
C C 0.0033 0.0016 'International Tables Vol C Tables 4.2.6.8 and 6.1.1.4'
H H 0.0000 0.0000 'International Tables Vol C Tables 4.2.6.8 and 6.1.1.4'
Cu Cu 0.3201 1.2651 'International Tables Vol C Tables 4.2.6.8 and 6.1.1.4'
F F 0.0171 0.0103 'International Tables Vol C Tables 4.2.6.8 and 6.1.1.4'
N N 0.0061 0.0033 'International Tables Vol C Tables 4.2.6.8 and 6.1.1.4'
O O 0.0106 0.0060 'International Tables Vol C Tables 4.2.6.8 and 6.1.1.4'
Tb Tb -0.1723 4.1537 'International Tables Vol C Tables 4.2.6.8 and 6.1.1.4'

loop_
_geom_angle_atom_site_label_1
_geom_angle_atom_site_label_2
_geom_angle_atom_site_label_3
_geom_angle
_geom_angle_site_symmetry_1
_geom_angle_site_symmetry_3
_geom_angle_publ_flag
O11 Tb1 O12 72.88(17) . . ?
O11 Tb1 O14 128.26(18) . . ?
O16 Tb1 O12 76.87(17) . . ?
O16 Tb1 O11 149.43(17) . . ?
O16 Tb1 O2 95.77(17) . 4_475 ?
O16 Tb1 O15 73.13(17) . . ?
O16 Tb1 O18 98.81(17) . . ?
O16 Tb1 O14 71.43(19) . . ?
O2 Tb1 O12 70.94(16) 4_475 . ?
O2 Tb1 O11 78.54(17) 4_475 . ?
O2 Tb1 O15 71.61(17) 4_475 . ?
O2 Tb1 O14 145.48(18) 4_475 . ?
O15 Tb1 O12 128.51(17) . . ?
O15 Tb1 O11 130.78(16) . . ?
O15 Tb1 O14 73.99(19) . . ?
O18 Tb1 O12 77.29(16) . . ?
O18 Tb1 O11 70.51(17) . . ?
O18 Tb1 O2 140.81(17) . 4_475 ?
O18 Tb1 O15 147.56(18) . . ?
O18 Tb1 O14 73.68(18) . . ?
O14 Tb1 O12 132.44(18) . . ?
O13 Tb1 O12 147.15(18) . . ?
O13 Tb1 O11 74.41(18) . . ?
O13 Tb1 O16 135.98(19) . . ?
O13 Tb1 O2 99.64(18) . 4_475 ?
O13 Tb1 O15 73.18(18) . . ?
O13 Tb1 O18 94.68(18) . . ?
O13 Tb1 O14 72.6(2) . . ?
N3 Cu1 O8 91.7(2) . . ?
N3 Cu1 O6 90.0(2) . . ?
N3 Cu1 O7 88.6(2) . . ?
N3 Cu1 O5 88.2(2) . . ?
O8 Cu1 O7 86.5(2) . . ?
O8 Cu1 O5 92.0(2) . . ?
O6 Cu1 O8 178.0(2) . . ?
O6 Cu1 O7 94.5(2) . . ?
O6 Cu1 O5 87.1(2) . . ?
N4 Cu1 N3 178.9(3) . . ?
N4 Cu1 O8 89.3(2) . . ?
N4 Cu1 O6 88.9(2) . . ?
N4 Cu1 O7 92.0(2) . . ?
N4 Cu1 O5 91.3(2) . . ?
O5 Cu1 O7 176.4(2) . . ?
C40 O12 Tb1 133.8(5) . . ?
C38 O11 Tb1 133.8(5) . . ?
C45 O16 Tb1 131.9(5) . . ?
N2 O2 Tb1 134.5(4) . 4_676 ?
C43 O15 Tb1 131.8(5) . . ?
N5 O18 Tb1 135.5(4) . . ?
O2 N2 C7 125.8(5) . . ?
O2 N2 C4 119.9(6) . . ?
C7 N2 C4 113.1(6) . . ?
C52 O9 C36 119.3(6) . . ?
C19 N3 Cu1 120.7(5) . . ?
C19 N3 C18 118.5(6) . . ?
C18 N3 Cu1 120.8(5) . . ?
C27 O8 Cu1 125.6(6) . . ?
C53 O10 C58 116.8(6) . . ?
C50 O14 Tb1 131.6(6) . . ?
C48 O13 Tb1 132.9(6) . . ?
C10 O4 C15 119.6(6) . . ?
O1 N1 C7 126.5(6) . . ?
O1 N1 C3 121.8(6) . . ?
C7 N1 C3 111.4(6) . . ?
C11 O3 C14 119.0(6) . . ?
C24 O6 Cu1 126.2(7) . . ?
C32 N4 Cu1 121.1(5) . . ?
C32 N4 C31 117.6(7) . . ?
C31 N4 Cu1 121.3(5) . . ?
C29 O7 Cu1 120.8(6) . . ?
C22 O5 Cu1 119.7(6) . . ?
N2 C7 N1 107.3(6) . . ?
N2 C7 C8 128.9(6) . . ?
N1 C7 C8 123.8(7) . . ?
O17 N6 C59 127.1(7) . . ?
O17 N6 C63 122.1(6) . . ?
C59 N6 C63 110.8(7) . . ?
O18 N5 C60 120.1(7) . . ?
O18 N5 C59 125.2(6) . . ?
C59 N5 C60 113.6(6) . . ?
C10 C9 C8 120.5(7) . . ?
C9 C8 C7 121.6(6) . . ?
C13 C8 C7 119.0(6) . . ?
C13 C8 C9 119.4(7) . . ?
O15 C43 C44 128.4(7) . . ?
O15 C43 C42 114.7(7) . . ?
C44 C43 C42 116.9(7) . . ?
O9 C52 C54 125.2(7) . . ?
O9 C52 C53 113.9(6) . . ?
C54 C52 C53 120.9(7) . . ?
C52 C54 C55 119.0(7) . . ?
C11 C12 C13 120.5(8) . . ?
N3 C19 C20 121.9(7) . . ?
O10 C53 C52 115.5(6) . . ?
C57 C53 O10 124.7(7) . . ?
C57 C53 C52 119.8(7) . . ?
C8 C13 C12 120.4(7) . . ?
N3 C18 C17 122.4(7) . . ?
O4 C10 C9 126.4(7) . . ?
O4 C10 C11 113.5(6) . . ?
C9 C10 C11 120.1(7) . . ?
O16 C45 C44 127.5(7) . . ?
O16 C45 C46 115.6(7) . . ?
C44 C45 C46 116.8(8) . . ?
O11 C38 C39 128.6(7) . . ?
O11 C38 C37 114.7(7) . . ?
C39 C38 C37 116.7(7) . . ?
F2 C41 F3 105.5(7) . . ?
F2 C41 C40 114.0(7) . . ?
F1 C41 F2 108.7(7) . . ?
F1 C41 F3 106.0(7) . . ?
F1 C41 C40 110.6(7) . . ?
F3 C41 C40 111.6(6) . . ?
O12 C40 C41 114.5(7) . . ?
O12 C40 C39 128.3(7) . . ?
C39 C40 C41 117.0(7) . . ?
C54 C55 C59 120.6(7) . . ?
C56 C55 C54 119.8(7) . . ?
C56 C55 C59 119.6(7) . . ?
C31 C35 C34 119.3(7) . . ?
C53 C57 C56 119.9(8) . . ?
N4 C32 C33 122.5(8) . . ?
C35 C34 C36 120.8(7) . . ?
C33 C34 C35 117.3(7) . . ?
C33 C34 C36 121.9(7) . . ?
O3 C11 C12 125.1(7) . . ?
O3 C11 C10 115.7(7) . . ?
C12 C11 C10 119.2(7) . . ?
N1 C3 C4 100.4(6) . . ?
N1 C3 C1 109.5(7) . . ?
N1 C3 C2 105.6(7) . . ?
C4 C3 C2 114.2(7) . . ?
C1 C3 C4 114.6(8) . . ?
C1 C3 C2 111.5(7) . . ?
N5 C60 C63 100.3(7) . . ?
N5 C60 C62 110.4(7) . . ?
N5 C60 C61 105.3(7) . . ?
C62 C60 C63 114.2(8) . . ?
C62 C60 C61 111.0(9) . . ?
C61 C60 C63 114.7(8) . . ?
C55 C56 C57 120.6(7) . . ?
C45 C44 C43 122.4(8) . . ?
N2 C4 C3 99.9(6) . . ?
N2 C4 C6 109.5(6) . . ?
C5 C4 N2 105.9(6) . . ?
C5 C4 C3 114.2(7) . . ?
C5 C4 C6 112.2(8) . . ?
C6 C4 C3 114.0(7) . . ?
N4 C31 C35 123.2(8) . . ?
C34 C33 C32 120.0(8) . . ?
O4 C15 C16 107.1(6) . . ?
O8 C27 C28 130.4(8) . . ?
O8 C27 C26 113.0(9) . . ?
C28 C27 C26 116.6(8) . . ?
N6 C59 C55 121.9(7) . . ?
N5 C59 N6 107.9(6) . . ?
N5 C59 C55 130.2(7) . . ?
C17 C16 C15 120.2(7) . . ?
C20 C16 C15 122.1(7) . . ?
C20 C16 C17 117.6(7) . . ?
C18 C17 C16 119.3(8) . . ?
O9 C36 C34 106.9(6) . . ?
C38 C39 C40 122.4(7) . . ?
F26 C21 C22 119.0(14) . . ?
F26 C21 F25 97.5(13) . . ?
F27 C21 F26 111.2(12) . . ?
F27 C21 C22 117.7(12) . . ?
F27 C21 F25 99.1(16) . . ?
F25 C21 C22 108.1(12) . . ?
N6 C63 C60 100.7(6) . . ?
N6 C63 C65 104.1(9) . . ?
C65 C63 C60 114.4(8) . . ?
C64 C63 N6 109.3(7) . . ?
C64 C63 C60 116.3(10) . . ?
C64 C63 C65 110.7(9) . . ?
F7 C42 F8 103.8(8) . . ?
F7 C42 C43 111.5(8) . . ?
F8 C42 C43 110.7(8) . . ?
F9 C42 F7 106.7(9) . . ?
F9 C42 F8 107.8(9) . . ?
F9 C42 C43 115.6(7) . . ?
C48 C49 C50 122.3(9) . . ?
O14 C50 C49 128.0(9) . . ?
O14 C50 C51 112.6(11) . . ?
C49 C50 C51 119.4(11) . . ?
C19 C20 C16 120.1(7) . . ?
C27 C28 C29 123.7(8) . . ?
O5 C22 C21 113.9(11) . . ?
O5 C22 C23 129.7(10) . . ?
C23 C22 C21 116.4(11) . . ?
O7 C29 C28 129.8(9) . . ?
O7 C29 C30 113.0(9) . . ?
C28 C29 C30 117.2(9) . . ?
F5 C46 C45 114.4(8) . . ?
F6 C46 F5 102.8(8) . . ?
F6 C46 C45 112.7(9) . . ?
F4 C46 F5 107.4(10) . . ?
F4 C46 C45 113.2(8) . . ?
F4 C46 F6 105.6(10) . . ?
O6 C24 C23 130.5(10) . . ?
O6 C24 C25 110.5(10) . . ?
C23 C24 C25 118.9(9) . . ?
O13 C48 C49 127.8(9) . . ?
O13 C48 C47 115.3(10) . . ?
C49 C48 C47 116.9(10) . . ?
F14 C37 C38 112.9(10) . . ?
F14 C37 F13 99.5(9) . . ?
F15 C37 F14 108.5(12) . . ?
F15 C37 C38 116.2(8) . . ?
F15 C37 F13 107.5(11) . . ?
F13 C37 C38 110.9(10) . . ?
C24 C23 C22 123.4(9) . . ?
F18 C47 C48 113.9(9) . . ?
F16 C47 F18 104.5(9) . . ?
F16 C47 C48 111.9(11) . . ?
F17 C47 F18 108.9(13) . . ?
F17 C47 F16 105.4(10) . . ?
F17 C47 C48 111.7(10) . . ?
F24 C25 F23 105.4(10) . . ?
F24 C25 C24 112.8(9) . . ?
F22 C25 F24 108.8(14) . . ?
F22 C25 F23 104.9(11) . . ?
F22 C25 C24 112.2(10) . . ?
F23 C25 C24 112.3(12) . . ?
F30 C26 C27 115.4(9) . . ?
F29 C26 F30 104.6(9) . . ?
F29 C26 C27 109.6(9) . . ?
F28 C26 F30 107.1(10) . . ?
F28 C26 F29 106.6(10) . . ?
F28 C26 C27 112.7(10) . . ?
F11 C51 F10 102.8(11) . . ?
F11 C51 C50 113.1(11) . . ?
F10 C51 C50 110.2(12) . . ?
F12 C51 F11 111.4(14) . . ?
F12 C51 F10 106.6(13) . . ?
F12 C51 C50 112.0(11) . . ?
F20 C30 C29 117.5(10) . . ?
F20 C30 F19 104.5(14) . . ?
F21 C30 F20 107.7(13) . . ?
F21 C30 C29 114.5(13) . . ?
F21 C30 F19 100.4(12) . . ?
F19 C30 C29 110.3(11) . . ?

loop_
_geom_bond_atom_site_label_1
_geom_bond_atom_site_label_2
_geom_bond_distance
_geom_bond_site_symmetry_2
_geom_bond_publ_flag
Tb1 O12 2.406(5) . ?
Tb1 O11 2.393(5) . ?
Tb1 O16 2.344(5) . ?
Tb1 O2 2.364(5) 4_475 ?
Tb1 O15 2.379(5) . ?
Tb1 O18 2.347(5) . ?
Tb1 O14 2.398(6) . ?
Tb1 O13 2.330(5) . ?
Cu1 N3 1.996(6) . ?
Cu1 O8 2.022(6) . ?
Cu1 O6 2.011(6) . ?
Cu1 N4 1.990(6) . ?
Cu1 O7 2.267(6) . ?
Cu1 O5 2.248(6) . ?
O12 C40 1.243(8) . ?
O11 C38 1.252(8) . ?
O16 C45 1.284(9) . ?
O2 Tb1 2.364(5) 4_676 ?
O2 N2 1.306(7) . ?
F2 C41 1.322(9) . ?
O15 C43 1.243(8) . ?
O18 N5 1.304(7) . ?
N2 C7 1.329(9) . ?
N2 C4 1.511(8) . ?
O9 C52 1.377(8) . ?
O9 C36 1.412(8) . ?
F1 C41 1.307(9) . ?
N3 C19 1.335(9) . ?
N3 C18 1.356(9) . ?
O8 C27 1.268(9) . ?
O10 C53 1.368(8) . ?
O10 C58 1.417(9) . ?
F3 C41 1.331(9) . ?
O14 C50 1.281(11) . ?
O13 C48 1.298(10) . ?
O4 C10 1.352(8) . ?
O4 C15 1.414(9) . ?
F5 C46 1.320(10) . ?
N1 O1 1.265(8) . ?
N1 C7 1.379(8) . ?
N1 C3 1.505(10) . ?
O3 C11 1.355(9) . ?
O3 C14 1.423(10) . ?
O6 C24 1.242(10) . ?
F30 C26 1.339(11) . ?
F7 C42 1.309(11) . ?
N4 C32 1.331(10) . ?
N4 C31 1.332(9) . ?
O7 C29 1.232(10) . ?
O5 C22 1.241(10) . ?
C7 C8 1.453(9) . ?
F18 C47 1.347(14) . ?
N6 O17 1.262(8) . ?
N6 C59 1.392(9) . ?
N6 C63 1.518(10) . ?
N5 C60 1.503(9) . ?
N5 C59 1.314(10) . ?
F8 C42 1.322(11) . ?
F29 C26 1.339(12) . ?
C9 C8 1.388(9) . ?
C9 C10 1.384(10) . ?
C8 C13 1.375(10) . ?
C43 C44 1.393(10) . ?
C43 C42 1.534(11) . ?
C52 C54 1.383(9) . ?
C52 C53 1.397(10) . ?
F16 C47 1.345(12) . ?
F24 C25 1.312(12) . ?
C54 C55 1.397(10) . ?
C12 C13 1.396(10) . ?
C12 C11 1.374(11) . ?
F14 C37 1.280(13) . ?
C19 C20 1.370(10) . ?
C53 C57 1.364(10) . ?
C18 C17 1.364(10) . ?
C10 C11 1.398(10) . ?
C45 C44 1.357(11) . ?
C45 C46 1.492(11) . ?
C38 C39 1.384(10) . ?
C38 C37 1.524(12) . ?
C41 C40 1.531(10) . ?
C40 C39 1.389(10) . ?
C55 C56 1.381(11) . ?
C55 C59 1.450(10) . ?
C35 C34 1.389(10) . ?
C35 C31 1.379(10) . ?
C57 C56 1.395(10) . ?
C32 C33 1.390(10) . ?
C34 C33 1.374(11) . ?
C34 C36 1.510(10) . ?
F11 C51 1.288(15) . ?
C3 C4 1.543(11) . ?
C3 C1 1.526(11) . ?
C3 C2 1.545(12) . ?
F6 C46 1.319(12) . ?
C60 C63 1.550(13) . ?
C60 C62 1.520(11) . ?
C60 C61 1.547(13) . ?
F20 C30 1.248(12) . ?
F9 C42 1.279(9) . ?
C4 C5 1.507(11) . ?
C4 C6 1.526(11) . ?
C15 C16 1.511(9) . ?
C27 C28 1.356(12) . ?
C27 C26 1.504(12) . ?
F15 C37 1.242(11) . ?
C16 C17 1.393(10) . ?
C16 C20 1.388(11) . ?
F28 C26 1.277(13) . ?
F13 C37 1.318(14) . ?
F17 C47 1.308(12) . ?
F22 C25 1.271(17) . ?
F26 C21 1.308(14) . ?
F4 C46 1.271(11) . ?
F10 C51 1.340(14) . ?
C21 C22 1.479(17) . ?
C21 F27 1.250(14) . ?
C21 F25 1.467(19) . ?
C63 C65 1.535(14) . ?
C63 C64 1.503(13) . ?
C49 C50 1.372(13) . ?
C49 C48 1.363(13) . ?
C50 C51 1.532(14) . ?
F23 C25 1.350(14) . ?
C28 C29 1.394(12) . ?
C22 C23 1.388(14) . ?
C29 C30 1.532(14) . ?
C24 C23 1.367(14) . ?
C24 C25 1.534(15) . ?
C48 C47 1.481(15) . ?
F12 C51 1.241(14) . ?
F21 C30 1.239(16) . ?
F19 C30 1.335(16) . ?
